data_4028381
loop_
_publ_author_name
'Hidetsugu Tabata'
'Tetsuya Yoneda'
'Tetsuta Oshitari'
'Hideyo Takahashi'
'Hideaki Natsugari'

_publ_section_title
;
 Stereochemistry of 1,5-Benzothiazepin-4-oneS-Oxide: Insight into the
 Stereogenic Elements at the Sulfur Atom and Axis
;
_journal_name_full 'Journal of Organic Chemistry'
_journal_page_first 6264
_journal_page_last 6270
_journal_paper_doi 10.1021/jo401020y
_journal_volume 78
_journal_year 2013
_chemical_formula_moiety 'C24 H18 F4 N2 O3 S '
_chemical_formula_sum 'C24 H18 F4 N2 O3 S'
_chemical_formula_weight 490.47
_space_group_IT_number 14
_symmetry_cell_setting monoclinic
_symmetry_Int_Tables_number 14
_symmetry_space_group_name_Hall '-P 2yn'
_symmetry_space_group_name_H-M 'P 1 21/n 1'
_cell_angle_alpha 90.0000
_cell_angle_beta 99.1302(9)
_cell_angle_gamma 90.0000
_cell_formula_units_Z 4
_cell_length_a 12.8334(2)
_cell_length_b 7.98785(14)
_cell_length_c 20.8843(4)
_cell_measurement_reflns_used 15819
_cell_measurement_temperature 173.1
_cell_measurement_theta_max 68.2
_cell_measurement_theta_min 3.5
_cell_volume 2113.75(6)
_computing_cell_refinement PROCESS-AUTO
_computing_data_collection PROCESS-AUTO
_computing_data_reduction CrystalStructure
_computing_publication_material 'CrystalStructure 3.8'
_computing_structure_refinement CRYSTALS
_computing_structure_solution SIR92
_diffrn_detector_area_resol_mean 10.00
_diffrn_measured_fraction_theta_full 0.987
_diffrn_measured_fraction_theta_max 0.987
_diffrn_measurement_device_type 'Rigaku RAXIS-RAPID'
_diffrn_measurement_method \w
_diffrn_radiation_type 'Cu K\a'
_diffrn_radiation_wavelength 1.54187
_diffrn_reflns_av_R_equivalents 0.040
_diffrn_reflns_limit_h_max 15
_diffrn_reflns_limit_h_min -15
_diffrn_reflns_limit_k_max 9
_diffrn_reflns_limit_k_min -9
_diffrn_reflns_limit_l_max 25
_diffrn_reflns_limit_l_min -25
_diffrn_reflns_number 20515
_diffrn_reflns_theta_full 68.24
_diffrn_reflns_theta_max 68.24
_exptl_absorpt_coefficient_mu 1.967
_exptl_absorpt_correction_T_max 0.821
_exptl_absorpt_correction_T_min 0.664
_exptl_absorpt_correction_type multi-scan
_exptl_absorpt_process_details
;
    Higashi, T. (1995). Program for Absorption Correction.
    Rigaku Corporation, Tokyo, Japan.
;
_exptl_crystal_colour colorless
_exptl_crystal_density_diffrn 1.541
_exptl_crystal_description block
_exptl_crystal_F_000 1008.00
_exptl_crystal_size_max 0.20
_exptl_crystal_size_mid 0.15
_exptl_crystal_size_min 0.10
_refine_diff_density_max 0.33
_refine_diff_density_min -0.42
_refine_ls_extinction_method none
_refine_ls_goodness_of_fit_ref 1.585
_refine_ls_hydrogen_treatment refall
_refine_ls_number_parameters 379
_refine_ls_number_reflns 3818
_refine_ls_R_factor_gt 0.0429
_refine_ls_shift/su_max 0.0015
_refine_ls_structure_factor_coef Fsqd
_refine_ls_weighting_details 'w = 1/\s^2^(Fo^2^)'
_refine_ls_weighting_scheme sigma
_refine_ls_wR_factor_ref 0.1198
_reflns_number_gt 3105
_reflns_number_total 3818
_reflns_threshold_expression F^2^>2.0\s(F^2^)
_cod_data_source_file jo401020y_si_002.cif
_cod_data_source_block '_JN4-47-33'
_cod_original_cell_volume 2113.75(7)
_cod_original_formula_sum 'C24 H18 F4 N2 O3 S '
_cod_database_code 4028381

loop_
_symmetry_equiv_pos_site_id
_symmetry_equiv_pos_as_xyz
1 +X,+Y,+Z
2 1/2-X,1/2+Y,1/2-Z
3 -X,-Y,-Z
4 1/2+X,1/2-Y,1/2+Z

loop_
_atom_site_label
_atom_site_type_symbol
_atom_site_fract_x
_atom_site_fract_y
_atom_site_fract_z
_atom_site_U_iso_or_equiv
_atom_site_adp_type
_atom_site_occupancy
_atom_site_symmetry_multiplicity
_atom_site_calc_flag
S(1) S 0.91869(5) 0.53927(7) 0.11322(3) 0.02672(15) Uani 1.00 1 d
F(1) F 1.48605(11) -0.1191(2) 0.25602(8) 0.0492(4) Uani 1.00 1 d
F(2) F 1.16593(14) -0.1154(2) 0.35429(8) 0.0634(6) Uani 1.00 1 d
F(3) F 1.06405(14) 0.0487(2) 0.29218(9) 0.0542(5) Uani 1.00 1 d
F(4) F 1.05518(13) -0.2148(2) 0.27691(8) 0.0465(4) Uani 1.00 1 d
O(1) O 0.91916(13) 0.2363(2) -0.03514(8) 0.0320(4) Uani 1.00 1 d
O(2) O 1.07778(12) 0.2016(2) 0.09588(8) 0.0306(4) Uani 1.00 1 d
O(3) O 0.91748(14) 0.6955(2) 0.15312(9) 0.0341(4) Uani 1.00 1 d
N(1) N 0.85451(14) 0.1995(2) 0.05862(9) 0.0235(4) Uani 1.00 1 d
N(2) N 1.06414(15) -0.0348(2) 0.15465(10) 0.0267(5) Uani 1.00 1 d
C(1) C 0.86368(17) 0.2875(2) 0.00333(11) 0.0254(6) Uani 1.00 1 d
C(2) C 0.8004(2) 0.4477(3) -0.00722(13) 0.0280(6) Uani 1.00 1 d
C(3) C 0.8515(2) 0.5950(3) 0.03247(13) 0.0293(6) Uani 1.00 1 d
C(4) C 0.81538(18) 0.4100(2) 0.13561(11) 0.0229(5) Uani 1.00 1 d
C(5) C 0.7622(2) 0.4664(3) 0.18402(13) 0.0315(6) Uani 1.00 1 d
C(6) C 0.6839(2) 0.3659(3) 0.20271(13) 0.0350(7) Uani 1.00 1 d
C(7) C 0.6564(2) 0.2183(3) 0.17095(13) 0.0309(6) Uani 1.00 1 d
C(8) C 0.70722(18) 0.1601(2) 0.12099(12) 0.0252(6) Uani 1.00 1 d
C(9) C 0.79120(17) 0.2566(2) 0.10520(11) 0.0222(5) Uani 1.00 1 d
C(10) C 0.66734(17) 0.0037(3) 0.08545(12) 0.0260(6) Uani 1.00 1 d
C(11) C 0.65240(19) -0.0025(3) 0.01795(13) 0.0306(6) Uani 1.00 1 d
C(12) C 0.6068(2) -0.1441(3) -0.01455(15) 0.0362(7) Uani 1.00 1 d
C(13) C 0.5744(2) -0.2756(3) 0.01919(16) 0.0413(8) Uani 1.00 1 d
C(14) C 0.5882(2) -0.2697(3) 0.08606(16) 0.0398(8) Uani 1.00 1 d
C(15) C 0.6357(2) -0.1315(3) 0.11898(14) 0.0344(7) Uani 1.00 1 d
C(16) C 0.91584(19) 0.0463(3) 0.07390(13) 0.0260(6) Uani 1.00 1 d
C(17) C 1.02708(18) 0.0817(2) 0.10948(11) 0.0237(5) Uani 1.00 1 d
C(18) C 1.17319(18) -0.0493(2) 0.18190(12) 0.0267(6) Uani 1.00 1 d
C(19) C 1.24970(19) -0.0417(3) 0.14239(13) 0.0319(7) Uani 1.00 1 d
C(20) C 1.3549(2) -0.0658(3) 0.16714(14) 0.0350(7) Uani 1.00 1 d
C(21) C 1.3822(2) -0.0941(3) 0.23206(14) 0.0371(7) Uani 1.00 1 d
C(22) C 1.3097(2) -0.1019(3) 0.27336(14) 0.0356(7) Uani 1.00 1 d
C(23) C 1.2041(2) -0.0780(3) 0.24822(12) 0.0303(6) Uani 1.00 1 d
C(24) C 1.1239(2) -0.0888(3) 0.29324(13) 0.0362(7) Uani 1.00 1 d
H(1) H 0.795(2) 0.469(3) -0.0520(14) 0.047(8) Uiso 1.00 1 c
H(2) H 0.732(2) 0.419(3) 0.0008(12) 0.033(7) Uiso 1.00 1 c
H(3) H 0.903(2) 0.635(3) 0.0097(13) 0.045(8) Uiso 1.00 1 c
H(4) H 0.7978(18) 0.675(3) 0.0379(10) 0.022(6) Uiso 1.00 1 c
H(5) H 0.778(2) 0.569(3) 0.2053(13) 0.048(8) Uiso 1.00 1 c
H(6) H 0.6521(19) 0.399(3) 0.2354(12) 0.029(6) Uiso 1.00 1 c
H(7) H 0.601(2) 0.155(3) 0.1801(12) 0.032(6) Uiso 1.00 1 c
H(8) H 0.6697(17) 0.094(2) -0.0064(10) 0.014(5) Uiso 1.00 1 c
H(9) H 0.600(2) -0.137(3) -0.0566(12) 0.034(7) Uiso 1.00 1 c
H(10) H 0.544(2) -0.364(3) -0.0046(13) 0.045(8) Uiso 1.00 1 c
H(11) H 0.570(2) -0.360(3) 0.1046(12) 0.035(7) Uiso 1.00 1 c
H(12) H 0.649(2) -0.131(3) 0.1635(13) 0.036(7) Uiso 1.00 1 c
H(13) H 0.882(2) -0.016(3) 0.1005(12) 0.029(6) Uiso 1.00 1 c
H(14) H 0.9249(19) -0.002(3) 0.0343(12) 0.030(7) Uiso 1.00 1 c
H(15) H 1.2282(16) -0.025(2) 0.0995(11) 0.013(5) Uiso 1.00 1 c
H(16) H 1.407(2) -0.064(3) 0.1411(14) 0.049(8) Uiso 1.00 1 c
H(17) H 1.320(2) -0.119(4) 0.3161(15) 0.062(10) Uiso 1.00 1 c
H(18) H 1.0214(19) -0.118(3) 0.1579(11) 0.026(6) Uiso 1.00 1 c

loop_
_atom_site_aniso_label
_atom_site_aniso_U_11
_atom_site_aniso_U_22
_atom_site_aniso_U_33
_atom_site_aniso_U_12
_atom_site_aniso_U_13
_atom_site_aniso_U_23
S(1) 0.0238(3) 0.0221(3) 0.0343(3) -0.0027(2) 0.0047(2) -0.0007(2)
F(1) 0.0254(7) 0.0606(11) 0.0570(10) 0.0047(7) -0.0079(7) -0.0013(8)
F(2) 0.0577(11) 0.0999(15) 0.0326(9) -0.0136(11) 0.0072(8) 0.0095(9)
F(3) 0.0617(11) 0.0426(10) 0.0658(12) 0.0052(8) 0.0329(9) -0.0025(8)
F(4) 0.0431(9) 0.0409(9) 0.0580(10) -0.0110(7) 0.0159(7) 0.0074(8)
O(1) 0.0309(9) 0.0353(10) 0.0315(9) -0.0013(7) 0.0106(7) -0.0015(7)
O(2) 0.0273(8) 0.0248(8) 0.0383(10) -0.0057(7) 0.0008(7) 0.0068(7)
O(3) 0.0388(10) 0.0222(8) 0.0425(10) -0.0066(7) 0.0095(8) -0.0080(7)
N(1) 0.0182(9) 0.0229(9) 0.0303(10) 0.0019(7) 0.0063(7) 0.0002(8)
N(2) 0.0204(10) 0.0263(11) 0.0333(11) -0.0014(8) 0.0042(8) 0.0022(9)
C(1) 0.0213(11) 0.0254(12) 0.0296(13) -0.0060(9) 0.0049(9) 0.0035(10)
C(2) 0.0292(13) 0.0241(12) 0.0299(14) -0.0019(10) 0.0026(10) 0.0066(10)
C(3) 0.0296(13) 0.0216(12) 0.0378(14) 0.0021(10) 0.0091(11) 0.0019(10)
C(4) 0.0237(11) 0.0178(10) 0.0280(12) -0.0022(9) 0.0069(9) 0.0043(9)
C(5) 0.0302(13) 0.0320(14) 0.0317(14) 0.0015(11) 0.0032(10) -0.0025(11)
C(6) 0.0351(14) 0.0408(15) 0.0317(14) 0.0038(12) 0.0133(11) -0.0032(12)
C(7) 0.0270(12) 0.0311(13) 0.0376(14) -0.0010(11) 0.0142(11) -0.0009(11)
C(8) 0.0247(11) 0.0203(11) 0.0311(13) -0.0005(9) 0.0060(9) 0.0067(10)
C(9) 0.0211(11) 0.0196(11) 0.0266(12) 0.0015(9) 0.0056(9) 0.0013(9)
C(10) 0.0174(10) 0.0248(12) 0.0372(13) -0.0016(9) 0.0083(9) 0.0035(10)
C(11) 0.0245(12) 0.0254(12) 0.0419(15) -0.0038(10) 0.0057(10) 0.0051(11)
C(12) 0.0314(14) 0.0364(15) 0.0406(17) -0.0047(11) 0.0049(12) 0.0022(12)
C(13) 0.0283(13) 0.0245(14) 0.070(2) -0.0035(11) 0.0048(13) -0.0126(14)
C(14) 0.0353(14) 0.0233(13) 0.062(2) -0.0063(11) 0.0120(13) 0.0100(13)
C(15) 0.0309(13) 0.0313(14) 0.0419(16) 0.0007(11) 0.0088(11) -0.0000(12)
C(16) 0.0202(11) 0.0253(12) 0.0325(14) 0.0010(9) 0.0042(10) -0.0002(11)
C(17) 0.0233(11) 0.0212(11) 0.0275(12) 0.0023(9) 0.0072(9) -0.0014(9)
C(18) 0.0235(12) 0.0210(11) 0.0349(14) 0.0012(9) 0.0023(10) -0.0036(10)
C(19) 0.0249(12) 0.0398(15) 0.0303(14) 0.0013(11) 0.0020(11) -0.0004(11)
C(20) 0.0260(13) 0.0360(14) 0.0429(16) 0.0028(11) 0.0055(12) -0.0069(12)
C(21) 0.0229(12) 0.0362(15) 0.0481(16) 0.0006(11) -0.0072(11) -0.0010(12)
C(22) 0.0340(14) 0.0360(15) 0.0340(15) -0.0009(11) -0.0027(11) 0.0038(12)
C(23) 0.0295(13) 0.0256(13) 0.0346(14) -0.0029(10) 0.0013(10) 0.0034(10)
C(24) 0.0371(14) 0.0345(14) 0.0365(15) -0.0048(11) 0.0048(12) 0.0089(11)

loop_
_atom_type_symbol
_atom_type_description
_atom_type_scat_dispersion_real
_atom_type_scat_dispersion_imag
_atom_type_scat_source
C C 0.018 0.009
;
International Tables for Crystallography
(1992, Vol. C, Tables 4.2.6.8 and 6.1.1.4)
;
H H 0.000 0.000
;
International Tables for Crystallography
(1992, Vol. C, Table 6.1.1.4)
;
F F 0.073 0.053
;
International Tables for Crystallography
(1992, Vol. C, Tables 4.2.6.8 and 6.1.1.4)
;
N N 0.031 0.018
;
International Tables for Crystallography
(1992, Vol. C, Tables 4.2.6.8 and 6.1.1.4)
;
O O 0.049 0.032
;
International Tables for Crystallography
(1992, Vol. C, Tables 4.2.6.8 and 6.1.1.4)
;
S S 0.333 0.557
;
International Tables for Crystallography
(1992, Vol. C, Tables 4.2.6.8 and 6.1.1.4)
;

loop_
_geom_angle_atom_site_label_1
_geom_angle_atom_site_label_2
_geom_angle_atom_site_label_3
_geom_angle
_geom_angle_publ_flag
O(3) S(1) C(3) 105.37(10) yes
O(3) S(1) C(4) 105.05(11) yes
C(3) S(1) C(4) 96.93(11) yes
C(1) N(1) C(9) 122.70(18) yes
C(1) N(1) C(16) 119.8(2) yes
C(9) N(1) C(16) 117.40(19) yes
C(17) N(2) C(18) 123.1(2) yes
O(1) C(1) N(1) 121.2(2) yes
O(1) C(1) C(2) 122.8(2) yes
N(1) C(1) C(2) 116.1(2) yes
C(1) C(2) C(3) 113.48(19) yes
S(1) C(3) C(2) 114.42(17) yes
S(1) C(4) C(5) 118.20(18) yes
S(1) C(4) C(9) 120.43(18) yes
C(5) C(4) C(9) 121.4(2) yes
C(4) C(5) C(6) 118.7(2) yes
C(5) C(6) C(7) 120.2(2) yes
C(6) C(7) C(8) 122.2(2) yes
C(7) C(8) C(9) 117.4(2) yes
C(7) C(8) C(10) 118.9(2) yes
C(9) C(8) C(10) 123.6(2) yes
N(1) C(9) C(4) 118.6(2) yes
N(1) C(9) C(8) 121.45(19) yes
C(4) C(9) C(8) 119.9(2) yes
C(8) C(10) C(11) 120.8(2) yes
C(8) C(10) C(15) 120.3(2) yes
C(11) C(10) C(15) 118.7(2) yes
C(10) C(11) C(12) 120.0(2) yes
C(11) C(12) C(13) 120.6(2) yes
C(12) C(13) C(14) 119.6(2) yes
C(13) C(14) C(15) 120.3(2) yes
C(10) C(15) C(14) 120.7(2) yes
N(1) C(16) C(17) 112.33(18) yes
O(2) C(17) N(2) 124.1(2) yes
O(2) C(17) C(16) 121.7(2) yes
N(2) C(17) C(16) 114.13(19) yes
N(2) C(18) C(19) 120.2(2) yes
N(2) C(18) C(23) 120.9(2) yes
C(19) C(18) C(23) 118.9(2) yes
C(18) C(19) C(20) 121.1(2) yes
C(19) C(20) C(21) 118.5(2) yes
F(1) C(21) C(20) 118.1(2) yes
F(1) C(21) C(22) 119.1(2) yes
C(20) C(21) C(22) 122.8(2) yes
C(21) C(22) C(23) 118.5(2) yes
C(18) C(23) C(22) 120.3(2) yes
C(18) C(23) C(24) 121.0(2) yes
C(22) C(23) C(24) 118.7(2) yes
F(2) C(24) F(3) 107.0(2) yes
F(2) C(24) F(4) 106.0(2) yes
F(2) C(24) C(23) 113.5(2) yes
F(3) C(24) F(4) 104.9(2) yes
F(3) C(24) C(23) 113.0(2) yes
F(4) C(24) C(23) 111.8(2) yes
C(17) N(2) H(18) 114.9(15) no
C(18) N(2) H(18) 119.7(16) no
C(1) C(2) H(1) 104.6(17) no
C(1) C(2) H(2) 105.3(15) no
C(3) C(2) H(1) 110.8(17) no
C(3) C(2) H(2) 114.8(15) no
H(1) C(2) H(2) 107(2) no
S(1) C(3) H(3) 106.7(15) no
S(1) C(3) H(4) 107.2(13) no
C(2) C(3) H(3) 105.5(17) no
C(2) C(3) H(4) 108.9(13) no
H(3) C(3) H(4) 114(2) no
C(4) C(5) H(5) 122.6(18) no
C(6) C(5) H(5) 118.7(18) no
C(5) C(6) H(6) 118.8(16) no
C(7) C(6) H(6) 121.0(16) no
C(6) C(7) H(7) 121.6(16) no
C(8) C(7) H(7) 116.2(16) no
C(10) C(11) H(8) 119.7(12) no
C(12) C(11) H(8) 120.3(12) no
C(11) C(12) H(9) 113.6(17) no
C(13) C(12) H(9) 125.7(17) no
C(12) C(13) H(10) 116.8(18) no
C(14) C(13) H(10) 123.5(18) no
C(13) C(14) H(11) 115.0(17) no
C(15) C(14) H(11) 124.6(16) no
C(10) C(15) H(12) 119.1(17) no
C(14) C(15) H(12) 120.2(17) no
N(1) C(16) H(13) 107.4(16) no
N(1) C(16) H(14) 107.0(15) no
C(17) C(16) H(13) 107.8(15) no
C(17) C(16) H(14) 105.6(14) no
H(13) C(16) H(14) 117(2) no
C(18) C(19) H(15) 117.7(14) no
C(20) C(19) H(15) 121.2(14) no
C(19) C(20) H(16) 122.0(17) no
C(21) C(20) H(16) 119.5(17) no
C(21) C(22) H(17) 129(2) no
C(23) C(22) H(17) 113(2) no

loop_
_geom_bond_atom_site_label_1
_geom_bond_atom_site_label_2
_geom_bond_distance
_geom_bond_publ_flag
S(1) O(3) 1.5022(17) yes
S(1) C(3) 1.823(2) yes
S(1) C(4) 1.800(2) yes
F(1) C(21) 1.363(2) yes
F(2) C(24) 1.320(3) yes
F(3) C(24) 1.339(3) yes
F(4) C(24) 1.346(3) yes
O(1) C(1) 1.225(3) yes
O(2) C(17) 1.216(2) yes
N(1) C(1) 1.373(3) yes
N(1) C(9) 1.437(3) yes
N(1) C(16) 1.463(3) yes
N(2) C(17) 1.356(2) yes
N(2) C(18) 1.429(2) yes
C(1) C(2) 1.513(3) yes
C(2) C(3) 1.526(3) yes
C(4) C(5) 1.382(3) yes
C(4) C(9) 1.392(3) yes
C(5) C(6) 1.389(3) yes
C(6) C(7) 1.371(3) yes
C(7) C(8) 1.395(3) yes
C(8) C(9) 1.406(3) yes
C(8) C(10) 1.501(3) yes
C(10) C(11) 1.393(3) yes
C(10) C(15) 1.383(3) yes
C(11) C(12) 1.399(3) yes
C(12) C(13) 1.366(4) yes
C(13) C(14) 1.380(4) yes
C(14) C(15) 1.389(3) yes
C(16) C(17) 1.528(3) yes
C(18) C(19) 1.381(3) yes
C(18) C(23) 1.398(3) yes
C(19) C(20) 1.381(3) yes
C(20) C(21) 1.364(4) yes
C(21) C(22) 1.366(4) yes
C(22) C(23) 1.387(3) yes
C(23) C(24) 1.502(3) yes
N(2) H(18) 0.87(2) no
C(2) H(1) 0.94(3) no
C(2) H(2) 0.95(2) no
C(3) H(3) 0.93(3) no
C(3) H(4) 0.96(2) no
C(5) H(5) 0.94(2) no
C(6) H(6) 0.89(2) no
C(7) H(7) 0.92(2) no
C(11) H(8) 0.97(2) no
C(12) H(9) 0.87(2) no
C(13) H(10) 0.92(2) no
C(14) H(11) 0.87(2) no
C(15) H(12) 0.92(2) no
C(16) H(13) 0.91(2) no
C(16) H(14) 0.94(2) no
C(19) H(15) 0.90(2) no
C(20) H(16) 0.93(3) no
C(22) H(17) 0.89(3) no

loop_
_geom_contact_atom_site_label_1
_geom_contact_atom_site_label_2
_geom_contact_distance
_geom_contact_site_symmetry_2
S(1) F(1) 3.0809(17) 2_755
S(1) O(1) 3.3584(18) 3_765
S(1) O(2) 3.4368(17) .
S(1) N(1) 3.0075(19) .
S(1) C(1) 3.049(2) .
S(1) C(2) 2.821(2) .
S(1) C(5) 2.739(2) .
S(1) C(9) 2.778(2) .
F(1) S(1) 3.0809(17) 2_745
F(1) F(3) 2.874(2) 2_745
F(1) F(4) 3.327(2) 2_755
F(1) O(3) 3.271(2) 2_745
F(1) C(4) 3.137(2) 2_745
F(1) C(5) 3.345(2) 2_745
F(1) C(19) 3.596(2) .
F(1) C(20) 2.338(2) .
F(1) C(22) 2.352(3) .
F(2) F(3) 2.138(2) .
F(2) F(4) 2.129(2) .
F(2) O(2) 3.599(2) 2_745
F(2) C(2) 3.399(3) 4_555
F(2) C(12) 3.526(3) 4_545
F(2) C(19) 3.570(3) 2_745
F(2) C(22) 2.695(3) .
F(2) C(23) 2.362(3) .
F(3) F(1) 2.874(2) 2_755
F(3) F(2) 2.138(2) .
F(3) F(4) 2.129(2) .
F(3) N(2) 2.949(2) .
F(3) C(6) 3.519(3) 2_645
F(3) C(18) 2.984(3) .
F(3) C(20) 3.317(3) 2_755
F(3) C(21) 2.997(3) 2_755
F(3) C(22) 3.455(3) .
F(3) C(23) 2.371(3) .
F(4) F(1) 3.327(2) 2_745
F(4) F(2) 2.129(2) .
F(4) F(3) 2.129(2) .
F(4) O(3) 2.978(2) 1_545
F(4) N(2) 2.948(2) .
F(4) C(6) 3.229(3) 2_645
F(4) C(7) 3.127(3) 2_645
F(4) C(18) 2.988(3) .
F(4) C(20) 3.183(3) 2_745
F(4) C(21) 3.148(3) 2_745
F(4) C(22) 3.401(3) .
F(4) C(23) 2.360(3) .
O(1) S(1) 3.3584(18) 3_765
O(1) O(2) 3.153(2) .
O(1) O(3) 3.522(2) 3_765
O(1) N(1) 2.264(2) .
O(1) N(2) 3.006(2) 3_755
O(1) C(2) 2.408(3) .
O(1) C(3) 3.368(3) .
O(1) C(3) 3.229(3) 3_765
O(1) C(9) 3.583(3) .
O(1) C(16) 2.743(3) .
O(1) C(16) 3.283(3) 3_755
O(1) C(17) 3.352(2) .
O(1) C(17) 3.111(2) 3_755
O(1) C(18) 3.446(2) 3_755
O(1) C(19) 3.254(2) 3_755
O(2) S(1) 3.4368(17) .
O(2) F(2) 3.599(2) 2_755
O(2) O(1) 3.153(2) .
O(2) N(1) 2.847(2) .
O(2) N(2) 2.273(2) .
O(2) C(1) 3.173(2) .
O(2) C(3) 3.380(3) 3_765
O(2) C(16) 2.401(2) .
O(2) C(18) 2.836(2) .
O(2) C(19) 2.984(2) .
O(2) C(22) 3.280(3) 2_755
O(3) F(1) 3.271(2) 2_755
O(3) F(4) 2.978(2) 1_565
O(3) O(1) 3.522(2) 3_765
O(3) N(2) 2.858(2) 1_565
O(3) C(3) 2.652(3) .
O(3) C(4) 2.627(2) .
O(3) C(5) 2.854(3) .
O(3) C(16) 3.252(3) 1_565
O(3) C(17) 3.568(2) 1_565
N(1) S(1) 3.0075(19) .
N(1) O(1) 2.264(2) .
N(1) O(2) 2.847(2) .
N(1) C(2) 2.450(3) .
N(1) C(3) 3.205(3) .
N(1) C(4) 2.433(3) .
N(1) C(8) 2.480(3) .
N(1) C(10) 2.993(2) .
N(1) C(11) 3.059(2) .
N(1) C(17) 2.484(2) .
N(2) F(3) 2.949(2) .
N(2) F(4) 2.948(2) .
N(2) O(1) 3.006(2) 3_755
N(2) O(2) 2.273(2) .
N(2) O(3) 2.858(2) 1_545
N(2) C(16) 2.422(2) .
N(2) C(19) 2.436(3) .
N(2) C(23) 2.460(2) .
N(2) C(24) 2.907(3) .
C(1) S(1) 3.049(2) .
C(1) O(2) 3.173(2) .
C(1) C(3) 2.542(3) .
C(1) C(4) 3.085(3) .
C(1) C(8) 3.560(3) .
C(1) C(9) 2.466(3) .
C(1) C(16) 2.453(3) .
C(1) C(17) 3.246(3) .
C(2) S(1) 2.821(2) .
C(2) F(2) 3.399(3) 4_454
C(2) O(1) 2.408(3) .
C(2) N(1) 2.450(3) .
C(2) C(4) 2.974(3) .
C(2) C(9) 2.819(3) .
C(3) O(1) 3.368(3) .
C(3) O(1) 3.229(3) 3_765
C(3) O(2) 3.380(3) 3_765
C(3) O(3) 2.652(3) .
C(3) N(1) 3.205(3) .
C(3) C(1) 2.542(3) .
C(3) C(4) 2.712(3) .
C(3) C(9) 3.254(3) .
C(4) F(1) 3.137(2) 2_755
C(4) O(3) 2.627(2) .
C(4) N(1) 2.433(3) .
C(4) C(1) 3.085(3) .
C(4) C(2) 2.974(3) .
C(4) C(3) 2.712(3) .
C(4) C(6) 2.384(3) .
C(4) C(7) 2.744(3) .
C(4) C(8) 2.422(3) .
C(4) C(16) 3.506(3) .
C(5) S(1) 2.739(2) .
C(5) F(1) 3.345(2) 2_755
C(5) O(3) 2.854(3) .
C(5) C(7) 2.393(3) .
C(5) C(8) 2.814(3) .
C(5) C(9) 2.419(3) .
C(5) C(14) 3.488(3) 1_565
C(6) F(3) 3.519(3) 2_655
C(6) F(4) 3.229(3) 2_655
C(6) C(4) 2.384(3) .
C(6) C(8) 2.422(3) .
C(6) C(9) 2.774(3) .
C(7) F(4) 3.127(3) 2_655
C(7) C(4) 2.744(3) .
C(7) C(5) 2.393(3) .
C(7) C(9) 2.393(3) .
C(7) C(10) 2.496(3) .
C(7) C(15) 2.994(3) .
C(8) N(1) 2.480(3) .
C(8) C(1) 3.560(3) .
C(8) C(4) 2.422(3) .
C(8) C(5) 2.814(3) .
C(8) C(6) 2.422(3) .
C(8) C(11) 2.517(3) .
C(8) C(15) 2.502(3) .
C(8) C(16) 3.130(3) .
C(9) S(1) 2.778(2) .
C(9) O(1) 3.583(3) .
C(9) C(1) 2.466(3) .
C(9) C(2) 2.819(3) .
C(9) C(3) 3.254(3) .
C(9) C(5) 2.419(3) .
C(9) C(6) 2.774(3) .
C(9) C(7) 2.393(3) .
C(9) C(10) 2.563(3) .
C(9) C(11) 3.122(3) .
C(9) C(16) 2.478(3) .
C(9) C(17) 3.322(3) .
C(10) N(1) 2.993(2) .
C(10) C(7) 2.496(3) .
C(10) C(9) 2.563(3) .
C(10) C(12) 2.418(3) .
C(10) C(13) 2.791(3) .
C(10) C(14) 2.409(3) .
C(10) C(16) 3.254(3) .
C(11) N(1) 3.059(2) .
C(11) C(8) 2.517(3) .
C(11) C(9) 3.122(3) .
C(11) C(12) 3.516(3) 3_655
C(11) C(13) 2.402(3) .
C(11) C(14) 2.762(4) .
C(11) C(15) 2.388(4) .
C(11) C(16) 3.420(3) .
C(12) F(2) 3.526(3) 4_444
C(12) C(10) 2.418(3) .
C(12) C(11) 3.516(3) 3_655
C(12) C(14) 2.374(4) .
C(12) C(15) 2.756(4) .
C(13) C(10) 2.791(3) .
C(13) C(11) 2.402(3) .
C(13) C(15) 2.401(4) .
C(14) C(5) 3.488(3) 1_545
C(14) C(10) 2.409(3) .
C(14) C(11) 2.762(4) .
C(14) C(12) 2.374(4) .
C(15) C(7) 2.994(3) .
C(15) C(8) 2.502(3) .
C(15) C(11) 2.388(4) .
C(15) C(12) 2.756(4) .
C(15) C(13) 2.401(4) .
C(16) O(1) 2.743(3) .
C(16) O(1) 3.283(3) 3_755
C(16) O(2) 2.401(2) .
C(16) O(3) 3.252(3) 1_545
C(16) N(2) 2.422(2) .
C(16) C(1) 2.453(3) .
C(16) C(4) 3.506(3) .
C(16) C(8) 3.130(3) .
C(16) C(9) 2.478(3) .
C(16) C(10) 3.254(3) .
C(16) C(11) 3.420(3) .
C(17) O(1) 3.352(2) .
C(17) O(1) 3.111(2) 3_755
C(17) O(3) 3.568(2) 1_545
C(17) N(1) 2.484(2) .
C(17) C(1) 3.246(3) .
C(17) C(9) 3.322(3) .
C(17) C(18) 2.449(3) .
C(17) C(19) 2.997(3) .
C(18) F(3) 2.984(3) .
C(18) F(4) 2.988(3) .
C(18) O(1) 3.446(2) 3_755
C(18) O(2) 2.836(2) .
C(18) C(17) 2.449(3) .
C(18) C(20) 2.404(3) .
C(18) C(21) 2.743(3) .
C(18) C(22) 2.415(3) .
C(18) C(24) 2.524(3) .
C(19) F(1) 3.596(2) .
C(19) F(2) 3.570(3) 2_755
C(19) O(1) 3.254(2) 3_755
C(19) O(2) 2.984(2) .
C(19) N(2) 2.436(3) .
C(19) C(17) 2.997(3) .
C(19) C(21) 2.358(3) .
C(19) C(22) 2.764(3) .
C(19) C(23) 2.392(3) .
C(20) F(1) 2.338(2) .
C(20) F(3) 3.317(3) 2_745
C(20) F(4) 3.183(3) 2_755
C(20) C(18) 2.404(3) .
C(20) C(22) 2.398(4) .
C(20) C(23) 2.768(4) .
C(21) F(3) 2.997(3) 2_745
C(21) F(4) 3.148(3) 2_755
C(21) C(18) 2.743(3) .
C(21) C(19) 2.358(3) .
C(21) C(23) 2.366(3) .
C(22) F(1) 2.352(3) .
C(22) F(2) 2.695(3) .
C(22) F(3) 3.455(3) .
C(22) F(4) 3.401(3) .
C(22) O(2) 3.280(3) 2_745
C(22) C(18) 2.415(3) .
C(22) C(19) 2.764(3) .
C(22) C(20) 2.398(4) .
C(22) C(24) 2.487(3) .
C(23) F(2) 2.362(3) .
C(23) F(3) 2.371(3) .
C(23) F(4) 2.360(3) .
C(23) N(2) 2.460(2) .
C(23) C(19) 2.392(3) .
C(23) C(20) 2.768(4) .
C(23) C(21) 2.366(3) .
C(24) N(2) 2.907(3) .
C(24) C(18) 2.524(3) .
C(24) C(22) 2.487(3) .
S(1) H(2) 3.22(2) .
S(1) H(3) 2.27(2) .
S(1) H(4) 2.30(2) .
S(1) H(5) 2.85(3) .
S(1) H(13) 3.59(2) 1_565
S(1) H(18) 3.12(2) 1_565
F(1) H(5) 3.37(2) 2_745
F(1) H(7) 3.20(2) 1_655
F(1) H(12) 3.07(2) 1_655
F(1) H(16) 2.49(2) .
F(1) H(17) 2.64(3) .
F(2) H(1) 2.63(2) 4_555
F(2) H(2) 3.42(2) 4_555
F(2) H(9) 2.93(2) 4_545
F(2) H(10) 3.55(2) 4_545
F(2) H(17) 2.25(3) .
F(3) H(6) 2.99(2) 2_645
F(3) H(11) 3.05(2) 2_655
F(3) H(16) 3.39(2) 2_755
F(3) H(17) 3.51(3) .
F(3) H(18) 3.07(2) .
F(4) H(6) 2.78(2) 2_645
F(4) H(7) 2.55(2) 2_645
F(4) H(16) 3.27(2) 2_745
F(4) H(17) 3.45(3) .
F(4) H(18) 2.57(2) .
O(1) H(1) 2.44(2) .
O(1) H(2) 3.01(2) .
O(1) H(3) 3.34(2) .
O(1) H(3) 2.48(2) 3_765
O(1) H(8) 3.54(2) .
O(1) H(13) 3.57(2) .
O(1) H(13) 3.55(2) 3_755
O(1) H(14) 2.39(2) .
O(1) H(14) 2.74(2) 3_755
O(1) H(15) 2.73(2) 3_755
O(1) H(18) 2.94(2) 3_755
O(2) H(1) 3.30(2) 3_765
O(2) H(3) 2.61(2) 3_765
O(2) H(4) 3.57(2) 3_765
O(2) H(13) 3.07(2) .
O(2) H(14) 2.71(2) .
O(2) H(14) 3.14(2) 3_755
O(2) H(15) 2.64(2) .
O(2) H(17) 2.52(3) 2_755
O(2) H(18) 3.00(2) .
O(3) H(3) 3.01(2) .
O(3) H(4) 2.65(2) .
O(3) H(5) 2.46(3) .
O(3) H(6) 3.09(2) 2_655
O(3) H(7) 3.54(2) 2_655
O(3) H(13) 2.56(2) 1_565
O(3) H(14) 3.47(2) 1_565
O(3) H(18) 1.99(2) 1_565
N(1) H(1) 3.16(2) .
N(1) H(2) 2.53(2) .
N(1) H(8) 2.67(2) .
N(1) H(13) 1.94(2) .
N(1) H(14) 1.95(2) .
N(1) H(15) 3.59(2) 3_755
N(2) H(13) 2.44(2) .
N(2) H(14) 2.86(2) .
N(2) H(15) 2.56(2) .
C(1) H(1) 1.97(2) .
C(1) H(2) 1.99(2) .
C(1) H(3) 2.82(2) .
C(1) H(3) 3.11(2) 3_765
C(1) H(4) 3.32(2) .
C(1) H(8) 2.91(2) .
C(1) H(13) 3.15(2) .
C(1) H(14) 2.50(2) .
C(1) H(15) 3.10(2) 3_755
C(2) H(3) 1.99(2) .
C(2) H(4) 2.05(2) .
C(2) H(8) 3.28(2) .
C(3) H(1) 2.06(2) .
C(3) H(2) 2.11(2) .
C(3) H(13) 3.41(2) 1_565
C(3) H(14) 3.35(2) 1_565
C(4) H(2) 2.85(2) .
C(4) H(3) 3.51(2) .
C(4) H(4) 2.93(2) .
C(4) H(5) 2.05(2) .
C(4) H(6) 3.18(2) .
C(5) H(4) 3.57(2) .
C(5) H(6) 1.98(2) .
C(5) H(7) 3.23(2) .
C(5) H(7) 3.44(2) 2_655
C(5) H(11) 3.08(2) 1_565
C(5) H(12) 3.53(2) 1_565
C(5) H(12) 3.30(2) 2_655
C(6) H(5) 2.02(2) .
C(6) H(5) 3.04(2) 2_645
C(6) H(7) 2.01(2) .
C(6) H(11) 3.19(2) 1_565
C(6) H(12) 3.24(2) 2_655
C(7) H(5) 3.23(2) .
C(7) H(5) 2.85(2) 2_645
C(7) H(6) 1.98(2) .
C(7) H(12) 2.79(2) .
C(8) H(2) 3.31(2) .
C(8) H(6) 3.22(2) .
C(8) H(7) 1.98(2) .
C(8) H(8) 2.68(2) .
C(8) H(12) 2.64(2) .
C(8) H(13) 2.74(2) .
C(9) H(2) 2.55(2) .
C(9) H(5) 3.28(2) .
C(9) H(7) 3.21(2) .
C(9) H(8) 2.90(2) .
C(9) H(13) 2.48(2) .
C(9) H(14) 3.20(2) .
C(10) H(4) 3.35(2) 1_545
C(10) H(7) 2.57(2) .
C(10) H(8) 2.05(2) .
C(10) H(9) 3.16(2) .
C(10) H(9) 3.55(2) 3_655
C(10) H(11) 3.21(2) .
C(10) H(12) 2.00(2) .
C(10) H(13) 2.73(2) .
C(11) H(2) 3.56(2) .
C(11) H(4) 3.17(2) 1_545
C(11) H(9) 1.92(2) .
C(11) H(10) 3.21(2) .
C(11) H(12) 3.22(2) .
C(11) H(13) 3.17(2) .
C(11) H(14) 3.46(2) .
C(11) H(15) 3.10(2) 3_755
C(11) H(16) 3.33(2) 3_755
C(12) H(4) 2.90(2) 1_545
C(12) H(8) 2.07(2) .
C(12) H(10) 1.96(3) .
C(12) H(11) 3.12(2) .
C(12) H(15) 3.26(2) 3_755
C(12) H(16) 3.10(2) 3_755
C(13) H(2) 3.23(2) 1_545
C(13) H(4) 2.86(2) 1_545
C(13) H(8) 3.27(2) .
C(13) H(8) 3.42(2) 3_655
C(13) H(9) 2.00(2) .
C(13) H(10) 3.25(2) 3_645
C(13) H(11) 1.92(2) .
C(13) H(12) 3.23(2) .
C(14) H(4) 3.05(2) 1_545
C(14) H(5) 3.44(2) 1_545
C(14) H(9) 3.19(2) .
C(14) H(10) 2.03(2) .
C(14) H(12) 2.01(2) .
C(14) H(16) 3.21(3) 1_455
C(15) H(4) 3.27(2) 1_545
C(15) H(5) 3.35(2) 1_545
C(15) H(7) 2.69(2) .
C(15) H(8) 3.27(2) .
C(15) H(10) 3.25(2) .
C(15) H(11) 2.01(2) .
C(15) H(13) 3.37(2) .
C(15) H(16) 3.09(3) 1_455
C(16) H(3) 3.54(2) 1_545
C(16) H(4) 3.36(2) 1_545
C(16) H(8) 3.35(2) .
C(16) H(14) 3.30(2) 3_755
C(16) H(18) 2.42(2) .
C(17) H(3) 3.58(2) 3_765
C(17) H(13) 2.00(2) .
C(17) H(14) 2.00(2) .
C(17) H(14) 3.22(2) 3_755
C(17) H(15) 2.76(2) .
C(17) H(17) 3.32(3) 2_755
C(17) H(18) 1.90(2) .
C(18) H(15) 1.97(2) .
C(18) H(16) 3.25(3) .
C(18) H(17) 3.17(3) .
C(18) H(17) 3.44(3) 2_755
C(18) H(18) 2.01(2) .
C(19) H(8) 3.20(2) 3_755
C(19) H(9) 3.17(2) 3_755
C(19) H(16) 2.03(3) .
C(19) H(18) 3.06(2) .
C(20) H(7) 3.59(2) 1_655
C(20) H(8) 3.33(2) 3_755
C(20) H(9) 2.95(2) 3_755
C(20) H(15) 2.00(2) .
C(20) H(17) 3.24(3) .
C(21) H(15) 3.18(2) .
C(21) H(16) 1.99(3) .
C(21) H(17) 2.05(3) .
C(22) H(16) 3.22(3) .
C(23) H(15) 3.20(2) .
C(23) H(17) 1.92(2) .
C(23) H(18) 2.79(2) .
C(24) H(6) 3.50(2) 2_645
C(24) H(17) 2.50(3) .
C(24) H(18) 2.93(2) .
H(1) F(2) 2.63(2) 4_454
H(1) O(1) 2.44(2) .
H(1) O(2) 3.30(2) 3_765
H(1) N(1) 3.16(2) .
H(1) C(1) 1.97(2) .
H(1) C(3) 2.06(2) .
H(1) H(2) 1.52(4) .
H(1) H(3) 2.18(3) .
H(1) H(4) 2.49(3) .
H(1) H(8) 3.60(3) .
H(1) H(17) 3.07(4) 4_454
H(2) S(1) 3.22(2) .
H(2) F(2) 3.42(2) 4_454
H(2) O(1) 3.01(2) .
H(2) N(1) 2.53(2) .
H(2) C(1) 1.99(2) .
H(2) C(3) 2.11(2) .
H(2) C(4) 2.85(2) .
H(2) C(8) 3.31(2) .
H(2) C(9) 2.55(2) .
H(2) C(11) 3.56(2) .
H(2) C(13) 3.23(2) 1_565
H(2) H(1) 1.52(4) .
H(2) H(3) 2.77(3) .
H(2) H(4) 2.30(3) .
H(2) H(8) 2.71(3) .
H(2) H(10) 2.96(3) 1_565
H(2) H(10) 3.58(4) 3_655
H(3) S(1) 2.27(2) .
H(3) O(1) 3.34(2) .
H(3) O(1) 2.48(2) 3_765
H(3) O(2) 2.61(2) 3_765
H(3) O(3) 3.01(2) .
H(3) C(1) 2.82(2) .
H(3) C(1) 3.11(2) 3_765
H(3) C(2) 1.99(2) .
H(3) C(4) 3.51(2) .
H(3) C(16) 3.54(2) 1_565
H(3) C(17) 3.58(2) 3_765
H(3) H(1) 2.18(3) .
H(3) H(2) 2.77(3) .
H(3) H(3) 3.37(4) 3_765
H(3) H(4) 1.59(3) .
H(3) H(13) 3.41(3) 1_565
H(3) H(14) 2.95(3) 1_565
H(4) S(1) 2.30(2) .
H(4) O(2) 3.57(2) 3_765
H(4) O(3) 2.65(2) .
H(4) C(1) 3.32(2) .
H(4) C(2) 2.05(2) .
H(4) C(4) 2.93(2) .
H(4) C(5) 3.57(2) .
H(4) C(10) 3.35(2) 1_565
H(4) C(11) 3.17(2) 1_565
H(4) C(12) 2.90(2) 1_565
H(4) C(13) 2.86(2) 1_565
H(4) C(14) 3.05(2) 1_565
H(4) C(15) 3.27(2) 1_565
H(4) C(16) 3.36(2) 1_565
H(4) H(1) 2.49(3) .
H(4) H(2) 2.30(3) .
H(4) H(3) 1.59(3) .
H(4) H(9) 3.32(3) 1_565
H(4) H(10) 3.25(3) 1_565
H(4) H(11) 3.45(3) 1_565
H(4) H(13) 2.92(3) 1_565
H(4) H(14) 3.05(3) 1_565
H(5) S(1) 2.85(3) .
H(5) F(1) 3.37(2) 2_755
H(5) O(3) 2.46(3) .
H(5) C(4) 2.05(2) .
H(5) C(6) 2.02(2) .
H(5) C(6) 3.04(2) 2_655
H(5) C(7) 3.23(2) .
H(5) C(7) 2.85(2) 2_655
H(5) C(9) 3.28(2) .
H(5) C(14) 3.44(2) 1_565
H(5) C(15) 3.35(2) 1_565
H(5) H(6) 2.27(4) .
H(5) H(6) 2.99(3) 2_655
H(5) H(7) 2.73(3) 2_655
H(5) H(11) 3.17(3) 1_565
H(5) H(12) 2.96(3) 1_565
H(5) H(12) 3.18(3) 2_655
H(6) F(3) 2.99(2) 2_655
H(6) F(4) 2.78(2) 2_655
H(6) O(3) 3.09(2) 2_645
H(6) C(4) 3.18(2) .
H(6) C(5) 1.98(2) .
H(6) C(7) 1.98(2) .
H(6) C(8) 3.22(2) .
H(6) C(24) 3.50(2) 2_655
H(6) H(5) 2.27(4) .
H(6) H(5) 2.99(3) 2_645
H(6) H(7) 2.31(3) .
H(6) H(11) 3.37(3) 1_565
H(6) H(12) 3.05(3) 2_655
H(6) H(13) 3.59(3) 2_655
H(6) H(18) 3.39(3) 2_655
H(7) F(1) 3.20(2) 1_455
H(7) F(4) 2.55(2) 2_655
H(7) O(3) 3.54(2) 2_645
H(7) C(5) 3.23(2) .
H(7) C(5) 3.44(2) 2_645
H(7) C(6) 2.01(2) .
H(7) C(8) 1.98(2) .
H(7) C(9) 3.21(2) .
H(7) C(10) 2.57(2) .
H(7) C(15) 2.69(2) .
H(7) C(20) 3.59(2) 1_455
H(7) H(5) 2.73(3) 2_645
H(7) H(6) 2.31(3) .
H(7) H(9) 3.35(3) 3_655
H(7) H(12) 2.40(3) .
H(7) H(16) 3.05(3) 1_455
H(8) O(1) 3.54(2) .
H(8) N(1) 2.67(2) .
H(8) C(1) 2.91(2) .
H(8) C(2) 3.28(2) .
H(8) C(8) 2.68(2) .
H(8) C(9) 2.90(2) .
H(8) C(10) 2.05(2) .
H(8) C(12) 2.07(2) .
H(8) C(13) 3.27(2) .
H(8) C(13) 3.42(2) 3_655
H(8) C(15) 3.27(2) .
H(8) C(16) 3.35(2) .
H(8) C(19) 3.20(2) 3_755
H(8) C(20) 3.33(2) 3_755
H(8) H(1) 3.60(3) .
H(8) H(2) 2.71(3) .
H(8) H(9) 2.24(3) .
H(8) H(10) 3.52(3) 3_655
H(8) H(13) 3.35(3) .
H(8) H(14) 3.34(3) .
H(8) H(15) 2.57(3) 3_755
H(8) H(16) 2.84(3) 3_755
H(9) F(2) 2.93(2) 4_444
H(9) C(10) 3.16(2) .
H(9) C(10) 3.55(2) 3_655
H(9) C(11) 1.92(2) .
H(9) C(13) 2.00(2) .
H(9) C(14) 3.19(2) .
H(9) C(19) 3.17(2) 3_755
H(9) C(20) 2.95(2) 3_755
H(9) H(4) 3.32(3) 1_545
H(9) H(7) 3.35(3) 3_655
H(9) H(8) 2.24(3) .
H(9) H(10) 2.29(4) .
H(9) H(15) 2.82(3) 3_755
H(9) H(16) 2.37(3) 3_755
H(10) F(2) 3.55(2) 4_444
H(10) C(11) 3.21(2) .
H(10) C(12) 1.96(3) .
H(10) C(13) 3.25(2) 3_645
H(10) C(14) 2.03(2) .
H(10) C(15) 3.25(2) .
H(10) H(2) 2.96(3) 1_545
H(10) H(2) 3.58(4) 3_655
H(10) H(4) 3.25(3) 1_545
H(10) H(8) 3.52(3) 3_655
H(10) H(9) 2.29(4) .
H(10) H(10) 2.47(4) 3_645
H(10) H(11) 2.25(3) .
H(10) H(11) 3.22(3) 3_645
H(11) F(3) 3.05(2) 2_645
H(11) C(5) 3.08(2) 1_545
H(11) C(6) 3.19(2) 1_545
H(11) C(10) 3.21(2) .
H(11) C(12) 3.12(2) .
H(11) C(13) 1.92(2) .
H(11) C(15) 2.01(2) .
H(11) H(4) 3.45(3) 1_545
H(11) H(5) 3.17(3) 1_545
H(11) H(6) 3.37(3) 1_545
H(11) H(10) 2.25(3) .
H(11) H(10) 3.22(3) 3_645
H(11) H(12) 2.35(3) .
H(11) H(16) 3.32(4) 1_455
H(12) F(1) 3.07(2) 1_455
H(12) C(5) 3.53(2) 1_545
H(12) C(5) 3.30(2) 2_645
H(12) C(6) 3.24(2) 2_645
H(12) C(7) 2.79(2) .
H(12) C(8) 2.64(2) .
H(12) C(10) 2.00(2) .
H(12) C(11) 3.22(2) .
H(12) C(13) 3.23(2) .
H(12) C(14) 2.01(2) .
H(12) H(5) 2.96(3) 1_545
H(12) H(5) 3.18(3) 2_645
H(12) H(6) 3.05(3) 2_645
H(12) H(7) 2.40(3) .
H(12) H(11) 2.35(3) .
H(12) H(13) 3.57(3) .
H(12) H(16) 3.12(4) 1_455
H(13) S(1) 3.59(2) 1_545
H(13) O(1) 3.57(2) .
H(13) O(1) 3.55(2) 3_755
H(13) O(2) 3.07(2) .
H(13) O(3) 2.56(2) 1_545
H(13) N(1) 1.94(2) .
H(13) N(2) 2.44(2) .
H(13) C(1) 3.15(2) .
H(13) C(3) 3.41(2) 1_545
H(13) C(8) 2.74(2) .
H(13) C(9) 2.48(2) .
H(13) C(10) 2.73(2) .
H(13) C(11) 3.17(2) .
H(13) C(15) 3.37(2) .
H(13) C(17) 2.00(2) .
H(13) H(3) 3.41(3) 1_545
H(13) H(4) 2.92(3) 1_545
H(13) H(6) 3.59(3) 2_645
H(13) H(8) 3.35(3) .
H(13) H(12) 3.57(3) .
H(13) H(14) 1.57(3) .
H(13) H(18) 2.15(3) .
H(14) O(1) 2.39(2) .
H(14) O(1) 2.74(2) 3_755
H(14) O(2) 2.71(2) .
H(14) O(2) 3.14(2) 3_755
H(14) O(3) 3.47(2) 1_545
H(14) N(1) 1.95(2) .
H(14) N(2) 2.86(2) .
H(14) C(1) 2.50(2) .
H(14) C(3) 3.35(2) 1_545
H(14) C(9) 3.20(2) .
H(14) C(11) 3.46(2) .
H(14) C(16) 3.30(2) 3_755
H(14) C(17) 2.00(2) .
H(14) C(17) 3.22(2) 3_755
H(14) H(3) 2.95(3) 1_545
H(14) H(4) 3.05(3) 1_545
H(14) H(8) 3.34(3) .
H(14) H(13) 1.57(3) .
H(14) H(14) 2.58(3) 3_755
H(14) H(15) 3.16(3) 3_755
H(14) H(18) 2.84(3) .
H(15) O(1) 2.73(2) 3_755
H(15) O(2) 2.64(2) .
H(15) N(1) 3.59(2) 3_755
H(15) N(2) 2.56(2) .
H(15) C(1) 3.10(2) 3_755
H(15) C(11) 3.10(2) 3_755
H(15) C(12) 3.26(2) 3_755
H(15) C(17) 2.76(2) .
H(15) C(18) 1.97(2) .
H(15) C(20) 2.00(2) .
H(15) C(21) 3.18(2) .
H(15) C(23) 3.20(2) .
H(15) H(8) 2.57(3) 3_755
H(15) H(9) 2.82(3) 3_755
H(15) H(14) 3.16(3) 3_755
H(15) H(16) 2.34(3) .
H(15) H(18) 3.18(3) .
H(16) F(1) 2.49(2) .
H(16) F(3) 3.39(2) 2_745
H(16) F(4) 3.27(2) 2_755
H(16) C(11) 3.33(2) 3_755
H(16) C(12) 3.10(2) 3_755
H(16) C(14) 3.21(3) 1_655
H(16) C(15) 3.09(3) 1_655
H(16) C(18) 3.25(3) .
H(16) C(19) 2.03(3) .
H(16) C(21) 1.99(3) .
H(16) C(22) 3.22(3) .
H(16) H(7) 3.05(3) 1_655
H(16) H(8) 2.84(3) 3_755
H(16) H(9) 2.37(3) 3_755
H(16) H(11) 3.32(4) 1_655
H(16) H(12) 3.12(4) 1_655
H(16) H(15) 2.34(3) .
H(17) F(1) 2.64(3) .
H(17) F(2) 2.25(3) .
H(17) F(3) 3.51(3) .
H(17) F(4) 3.45(3) .
H(17) O(2) 2.52(3) 2_745
H(17) C(17) 3.32(3) 2_745
H(17) C(18) 3.17(3) .
H(17) C(18) 3.44(3) 2_745
H(17) C(20) 3.24(3) .
H(17) C(21) 2.05(3) .
H(17) C(23) 1.92(2) .
H(17) C(24) 2.50(3) .
H(17) H(1) 3.07(4) 4_555
H(18) S(1) 3.12(2) 1_545
H(18) F(3) 3.07(2) .
H(18) F(4) 2.57(2) .
H(18) O(1) 2.94(2) 3_755
H(18) O(2) 3.00(2) .
H(18) O(3) 1.99(2) 1_545
H(18) C(16) 2.42(2) .
H(18) C(17) 1.90(2) .
H(18) C(18) 2.01(2) .
H(18) C(19) 3.06(2) .
H(18) C(23) 2.79(2) .
H(18) C(24) 2.93(2) .
H(18) H(6) 3.39(3) 2_645
H(18) H(13) 2.15(3) .
H(18) H(14) 2.84(3) .
H(18) H(15) 3.18(3) .

loop_
_geom_torsion_atom_site_label_1
_geom_torsion_atom_site_label_2
_geom_torsion_atom_site_label_3
_geom_torsion_atom_site_label_4
_geom_torsion
O(3) S(1) C(3) C(2) -154.26(19)
O(3) S(1) C(4) C(5) -3.7(2)
O(3) S(1) C(4) C(9) 177.03(17)
C(3) S(1) C(4) C(5) -111.75(19)
C(3) S(1) C(4) C(9) 69.02(19)
C(4) S(1) C(3) C(2) -46.5(2)
C(1) N(1) C(9) C(4) -60.1(2)
C(1) N(1) C(9) C(8) 120.8(2)
C(9) N(1) C(1) O(1) 179.25(19)
C(9) N(1) C(1) C(2) -1.7(2)
C(1) N(1) C(16) C(17) 84.8(2)
C(16) N(1) C(1) O(1) 3.1(3)
C(16) N(1) C(1) C(2) -177.82(18)
C(9) N(1) C(16) C(17) -91.5(2)
C(16) N(1) C(9) C(4) 116.1(2)
C(16) N(1) C(9) C(8) -63.0(2)
C(17) N(2) C(18) C(19) -44.5(3)
C(17) N(2) C(18) C(23) 138.0(2)
C(18) N(2) C(17) O(2) -13.2(3)
C(18) N(2) C(17) C(16) 164.2(2)
O(1) C(1) C(2) C(3) -101.5(2)
N(1) C(1) C(2) C(3) 79.5(2)
C(1) C(2) C(3) S(1) -36.6(2)
S(1) C(4) C(5) C(6) -178.57(18)
S(1) C(4) C(9) N(1) 3.7(2)
S(1) C(4) C(9) C(8) -177.12(16)
C(5) C(4) C(9) N(1) -175.5(2)
C(5) C(4) C(9) C(8) 3.7(3)
C(9) C(4) C(5) C(6) 0.7(3)
C(4) C(5) C(6) C(7) -3.7(3)
C(5) C(6) C(7) C(8) 2.4(3)
C(6) C(7) C(8) C(9) 1.9(3)
C(6) C(7) C(8) C(10) -175.7(2)
C(7) C(8) C(9) N(1) 174.3(2)
C(7) C(8) C(9) C(4) -4.8(3)
C(7) C(8) C(10) C(11) 133.3(2)
C(7) C(8) C(10) C(15) -40.8(3)
C(9) C(8) C(10) C(11) -44.1(3)
C(9) C(8) C(10) C(15) 141.8(2)
C(10) C(8) C(9) N(1) -8.3(3)
C(10) C(8) C(9) C(4) 172.6(2)
C(8) C(10) C(11) C(12) -174.6(2)
C(8) C(10) C(15) C(14) 173.0(2)
C(11) C(10) C(15) C(14) -1.2(3)
C(15) C(10) C(11) C(12) -0.4(3)
C(10) C(11) C(12) C(13) 1.5(3)
C(11) C(12) C(13) C(14) -1.0(4)
C(12) C(13) C(14) C(15) -0.6(4)
C(13) C(14) C(15) C(10) 1.7(4)
N(1) C(16) C(17) O(2) -38.0(3)
N(1) C(16) C(17) N(2) 144.5(2)
N(2) C(18) C(19) C(20) -175.9(2)
N(2) C(18) C(23) C(22) 176.1(2)
N(2) C(18) C(23) C(24) -2.0(3)
C(19) C(18) C(23) C(22) -1.4(3)
C(19) C(18) C(23) C(24) -179.5(2)
C(23) C(18) C(19) C(20) 1.6(3)
C(18) C(19) C(20) C(21) -1.4(4)
C(19) C(20) C(21) F(1) 179.5(2)
C(19) C(20) C(21) C(22) 1.0(4)
F(1) C(21) C(22) C(23) -179.3(2)
C(20) C(21) C(22) C(23) -0.8(4)
C(21) C(22) C(23) C(18) 1.0(3)
C(21) C(22) C(23) C(24) 179.1(2)
C(18) C(23) C(24) F(2) -179.6(2)
C(18) C(23) C(24) F(3) -57.5(3)
C(18) C(23) C(24) F(4) 60.6(3)
C(22) C(23) C(24) F(2) 2.2(3)
C(22) C(23) C(24) F(3) 124.3(2)
C(22) C(23) C(24) F(4) -117.6(2)
